data_7712326
loop_
_publ_author_name
'Chuprin, Alexander S.'
'Pavlov, Alexander A.'
'Vologzhanina, Anna V. V.'
'Dorovatovskii, Pavel'
'Makarenkov, Anton V.'
'Ol'shevskaya, Valentina Antonovna'
'Dudkin, Semyon V.'
'Voloshin, Yan Z.'

_publ_section_title
;
 Multistep synthesis and X-ray structure of the carboxyl-terminated hybrid
 iron(II) phthalocyaninatoclathrochelates and their postsynthetic
 transformation into polytopic carboranyl-containing derivatives
;
_journal_name_full 'Dalton Transactions'
_journal_paper_doi 10.1039/D3DT00076A
_journal_year 2023
_chemical_formula_moiety 'C60 H48 B Fe N15 O7 Zr, 1.5(C H2 Cl2)'
_chemical_formula_sum 'C61.5 H51 B Cl3 Fe N15 O7 Zr'
_chemical_formula_weight 1376.40
_space_group_crystal_system monoclinic
_space_group_IT_number 14
_space_group_name_Hall '-P 2yn'
_space_group_name_H-M_alt 'P 1 21/n 1'
_atom_sites_solution_hydrogens geom
_audit_creation_date 2021-12-09
_audit_creation_method
;
Olex2 1.2
(compiled 2018.05.29 svn.r3508 for OlexSys, GUI svn.r5506)
;
_audit_update_record
;
2022-09-07 deposited with the CCDC.	2023-02-16 downloaded from the CCDC.
;
_cell_angle_alpha 90
_cell_angle_beta 93.33(3)
_cell_angle_gamma 90
_cell_formula_units_Z 4
_cell_length_a 14.242(3)
_cell_length_b 17.942(4)
_cell_length_c 23.090(5)
_cell_measurement_reflns_used 2700
_cell_measurement_temperature 100
_cell_measurement_theta_max 22.48
_cell_measurement_theta_min 2.27
_cell_volume 5890(2)
_computing_molecular_graphics 'Olex2 (Dolomanov et al., 2009)'
_computing_publication_material 'Olex2 (Dolomanov et al., 2009)'
_computing_structure_refinement 'XL (Sheldrick, 2008)'
_diffrn_ambient_temperature 100.0
_diffrn_measured_fraction_theta_full 0.991
_diffrn_measured_fraction_theta_max 0.992
_diffrn_measurement_device_type 'Rayonix CCD'
_diffrn_measurement_method 'phi scans'
_diffrn_radiation_monochromator Si
_diffrn_radiation_type synchrotron
_diffrn_radiation_wavelength 0.745
_diffrn_reflns_av_R_equivalents 0.0677
_diffrn_reflns_av_unetI/netI 0.0618
_diffrn_reflns_Laue_measured_fraction_full 0.991
_diffrn_reflns_Laue_measured_fraction_max 0.992
_diffrn_reflns_limit_h_max 18
_diffrn_reflns_limit_h_min -15
_diffrn_reflns_limit_k_max 23
_diffrn_reflns_limit_k_min -23
_diffrn_reflns_limit_l_max 29
_diffrn_reflns_limit_l_min -27
_diffrn_reflns_number 34977
_diffrn_reflns_point_group_measured_fraction_full 0.991
_diffrn_reflns_point_group_measured_fraction_max 0.992
_diffrn_reflns_theta_full 26.551
_diffrn_reflns_theta_max 28.526
_diffrn_reflns_theta_min 1.508
_diffrn_source 'Belok beamline of NRC "Kurchatov Institute"'
_exptl_absorpt_coefficient_mu 0.712
_exptl_absorpt_correction_T_max 0.7461
_exptl_absorpt_correction_T_min 0.4432
_exptl_absorpt_correction_type multi-scan
_exptl_absorpt_process_details
;
SADABS-2016/2 (Bruker,2016/2) was used for absorption correction.
wR2(int) was 0.1913 before and 0.0983 after correction.
The Ratio of minimum to maximum transmission is 0.5940.
The \l/2 correction factor is Not present.
;
_exptl_crystal_colour green
_exptl_crystal_colour_primary green
_exptl_crystal_density_diffrn 1.552
_exptl_crystal_description prism
_exptl_crystal_F_000 2812
_exptl_crystal_recrystallization_method 'Re-crystallisation from solvent: dichloromethane -- hexane'
_exptl_crystal_size_max 0.05
_exptl_crystal_size_mid 0.03
_exptl_crystal_size_min 0.01
_refine_diff_density_max 2.348
_refine_diff_density_min -1.957
_refine_diff_density_rms 0.149
_refine_ls_extinction_coef 0.00155(19)
_refine_ls_extinction_expression Fc^*^=kFc[1+0.001xFc^2^\l^3^/sin(2\q)]^-1/4^
_refine_ls_extinction_method SHELXL
_refine_ls_goodness_of_fit_ref 1.057
_refine_ls_hydrogen_treatment constr
_refine_ls_matrix_type full
_refine_ls_number_parameters 821
_refine_ls_number_reflns 12892
_refine_ls_number_restraints 19
_refine_ls_restrained_S_all 1.069
_refine_ls_R_factor_all 0.0995
_refine_ls_R_factor_gt 0.0739
_refine_ls_shift/su_max 0.001
_refine_ls_shift/su_mean 0.000
_refine_ls_structure_factor_coef Fsqd
_refine_ls_weighting_details 'w=1/[\s^2^(Fo^2^)+(0.0535P)^2^+42.6084P] where P=(Fo^2^+2Fc^2^)/3'
_refine_ls_weighting_scheme calc
_refine_ls_wR_factor_gt 0.1788
_refine_ls_wR_factor_ref 0.1941
_reflns_Friedel_coverage 0.000
_reflns_number_gt 9633
_reflns_number_total 12892
_reflns_threshold_expression 'I > 2\s(I)'
_cod_data_source_file d3dt00076a2.cif
_cod_data_source_block ac99
_cod_original_formula_sum 'C61.50 H51 B Cl3 Fe N15 O7 Zr'
_cod_database_code 7712326
_shelxl_version_number 2014-3
_shelx_space_group_comment
;
The symmetry employed for this shelxl refinement is uniquely defined
by the following loop, which should always be used as a source of
symmetry information in preference to the above space-group names.
They are only intended as comments.
;
_shelx_estimated_absorpt_t_max 0.993
_shelx_estimated_absorpt_t_min 0.965
_olex2_refinement_description
;
1. Fixed Uiso
 At 1.2 times of:
  All C(H) groups, All C(H,H) groups, All N(H) groups
2. Restrained distances
 C61-Cl3 \\sim C61-Cl4
 with sigma of 0.02
3. Uiso/Uaniso restraints and constraints
Uanis(Cl3) \\sim Ueq, Uanis(C61) \\sim Ueq, Uanis(Cl4) \\sim Ueq: with sigma of
0.005 and sigma for terminal atoms of 0.005
4. Others
 Fixed Sof: Cl3(0.5) Cl4(0.5) C61(0.5) H61A(0.5) H61B(0.5)
5.a Secondary CH2 refined with riding coordinates:
 C01F(H01A,H01B), C3(H3A,H3B), C4(H4A,H4B), C5(H5A,H5B), C8(H8A,H8B), C9(H9A,
 H9B), C10(H10A,H10B), C11(H11A,H11B), C14(H14A,H14B), C15(H15A,H15B), C16(H16A,
 H16B), C17(H17A,H17B), C25(H25A,H25B), C60(H60A,H60B), C61(H61A,H61B)
5.b Aromatic/amide H refined with riding coordinates:
 N7(H7), C19(H19), C20(H20), C22(H22), C23(H23), C30(H30), C31(H31), C32(H32),
 C33(H33), C38(H38), C39(H39), C40(H40), C41(H41), C46(H46), C47(H47), C48(H48),
  C49(H49), C54(H54), C55(H55), C56(H56), C57(H57)
5.c :
 C27(H27)
;
_olex2_submission_special_instructions 'No special instructions were received'

loop_
_space_group_symop_operation_xyz
'x, y, z'
'-x+1/2, y+1/2, -z+1/2'
'-x, -y, -z'
'x-1/2, -y-1/2, z-1/2'

loop_
_atom_site_label
_atom_site_type_symbol
_atom_site_fract_x
_atom_site_fract_y
_atom_site_fract_z
_atom_site_U_iso_or_equiv
_atom_site_adp_type
_atom_site_occupancy
_atom_site_site_symmetry_order
_atom_site_calc_flag
_atom_site_refinement_flags_posn
_atom_site_refinement_flags_adp
_atom_site_refinement_flags_occupancy
_atom_site_disorder_assembly
_atom_site_disorder_group
Zr1 Zr 0.13981(3) 0.86777(2) 0.60660(2) 0.02037(13) Uani 1 1 d . . . . .
Fe1 Fe 0.33168(5) 0.72008(4) 0.60834(3) 0.02135(17) Uani 1 1 d . . . . .
O1 O 0.4035(3) 0.5754(2) 0.57618(17) 0.0282(8) Uani 1 1 d . . . . .
O2 O 0.1341(2) 0.75191(19) 0.62360(16) 0.0250(8) Uani 1 1 d . . . . .
O3 O 0.4593(3) 0.6186(2) 0.67208(17) 0.0294(8) Uani 1 1 d . . . . .
O4 O 0.2662(2) 0.86078(19) 0.65811(16) 0.0248(7) Uani 1 1 d . . . . .
O5 O 0.5211(3) 0.67649(19) 0.58551(17) 0.0275(8) Uani 1 1 d . . . . .
O6 O 0.2258(2) 0.83543(19) 0.54128(16) 0.0244(7) Uani 1 1 d . . . . .
O7 O 0.8513(4) 0.3792(3) 0.6533(3) 0.0701(18) Uani 1 1 d . . . . .
N1 N 0.3247(3) 0.6195(2) 0.5817(2) 0.0253(9) Uani 1 1 d . . . . .
N2 N 0.2000(3) 0.7010(2) 0.61172(19) 0.0242(9) Uani 1 1 d . . . . .
N3 N 0.4003(3) 0.6794(2) 0.6748(2) 0.0275(9) Uani 1 1 d . . . . .
N4 N 0.3186(3) 0.7975(2) 0.66572(19) 0.0236(9) Uani 1 1 d . . . . .
N5 N 0.4508(3) 0.7280(2) 0.5764(2) 0.0252(9) Uani 1 1 d . . . . .
N6 N 0.3069(3) 0.7951(2) 0.55027(19) 0.0231(9) Uani 1 1 d . . . . .
N7 N 0.7967(4) 0.3408(3) 0.5649(2) 0.0427(13) Uani 1 1 d . . . . .
H7 H 0.7618 0.3513 0.5332 0.051 Uiso 1 1 calc R . . . .
N8 N 0.0602(3) 0.8730(2) 0.68828(18) 0.0217(8) Uani 1 1 d . . . . .
N9 N 0.1512(3) 0.9658(2) 0.74398(19) 0.0245(9) Uani 1 1 d . . . . .
N10 N 0.1702(3) 0.9829(2) 0.64067(18) 0.0222(8) Uani 1 1 d . . . . .
N11 N 0.2178(3) 1.0415(2) 0.5524(2) 0.0240(9) Uani 1 1 d . . . . .
N12 N 0.1036(3) 0.9437(2) 0.53099(19) 0.0220(9) Uani 1 1 d . . . . .
N13 N -0.0095(3) 0.8679(2) 0.47487(19) 0.0239(9) Uani 1 1 d . . . . .
N14 N -0.0084(3) 0.8357(2) 0.57716(19) 0.0225(9) Uani 1 1 d . . . . .
N15 N -0.0625(3) 0.7820(2) 0.6658(2) 0.0258(9) Uani 1 1 d . . . . .
C1 C 0.2442(4) 0.5849(3) 0.5824(2) 0.0251(10) Uani 1 1 d . . . . .
C01F C 0.2272(4) 0.5027(3) 0.5758(3) 0.0306(12) Uani 1 1 d . . . . .
H01A H 0.2424 0.4775 0.6133 0.037 Uiso 1 1 calc R . . . .
H01B H 0.2689 0.4821 0.5469 0.037 Uiso 1 1 calc R . . . .
C2 C 0.1688(4) 0.6345(3) 0.5957(2) 0.0247(10) Uani 1 1 d . . . . .
C3 C 0.0678(4) 0.6118(3) 0.5916(3) 0.0325(12) Uani 1 1 d . . . . .
H3A H 0.0377 0.6297 0.5545 0.039 Uiso 1 1 calc R . . . .
H3B H 0.0348 0.6351 0.6236 0.039 Uiso 1 1 calc R . . . .
C4 C 0.0584(4) 0.5268(3) 0.5951(3) 0.0386(14) Uani 1 1 d . . . . .
H4A H 0.0723 0.5106 0.6357 0.046 Uiso 1 1 calc R . . . .
H4B H -0.0071 0.5123 0.5837 0.046 Uiso 1 1 calc R . . . .
C5 C 0.1244(4) 0.4877(3) 0.5562(3) 0.0367(13) Uani 1 1 d . . . . .
H5A H 0.1124 0.5054 0.5159 0.044 Uiso 1 1 calc R . . . .
H5B H 0.1123 0.4334 0.5569 0.044 Uiso 1 1 calc R . . . .
C6 C 0.4062(4) 0.7168(3) 0.7224(2) 0.0267(11) Uani 1 1 d . . . . .
C7 C 0.3522(4) 0.7845(3) 0.7184(2) 0.0258(10) Uani 1 1 d . . . . .
C8 C 0.3384(4) 0.8331(3) 0.7700(2) 0.0308(12) Uani 1 1 d . . . . .
H8A H 0.2739 0.8261 0.7830 0.037 Uiso 1 1 calc R . . . .
H8B H 0.3454 0.8860 0.7590 0.037 Uiso 1 1 calc R . . . .
C9 C 0.4102(5) 0.8143(3) 0.8202(3) 0.0389(14) Uani 1 1 d . . . . .
H9A H 0.4715 0.8370 0.8123 0.047 Uiso 1 1 calc R . . . .
H9B H 0.3890 0.8364 0.8565 0.047 Uiso 1 1 calc R . . . .
C10 C 0.4232(4) 0.7306(4) 0.8286(3) 0.0377(13) Uani 1 1 d . . . . .
H10A H 0.4671 0.7216 0.8627 0.045 Uiso 1 1 calc R . . . .
H10B H 0.3620 0.7078 0.8365 0.045 Uiso 1 1 calc R . . . .
C11 C 0.4610(4) 0.6939(3) 0.7765(3) 0.0337(12) Uani 1 1 d . . . . .
H11A H 0.5278 0.7079 0.7736 0.040 Uiso 1 1 calc R . . . .
H11B H 0.4577 0.6391 0.7808 0.040 Uiso 1 1 calc R . . . .
C12 C 0.4646(4) 0.7813(3) 0.5395(2) 0.0255(10) Uani 1 1 d . . . . .
C13 C 0.3803(4) 0.8239(3) 0.5268(2) 0.0255(10) Uani 1 1 d . . . . .
C14 C 0.3797(4) 0.8941(3) 0.4920(3) 0.0295(11) Uani 1 1 d . . . . .
H14A H 0.3730 0.9373 0.5181 0.035 Uiso 1 1 calc R . . . .
H14B H 0.3248 0.8937 0.4636 0.035 Uiso 1 1 calc R . . . .
C15 C 0.4704(4) 0.9029(3) 0.4594(3) 0.0336(13) Uani 1 1 d . . . . .
H15A H 0.4670 0.8705 0.4246 0.040 Uiso 1 1 calc R . . . .
H15B H 0.4762 0.9552 0.4463 0.040 Uiso 1 1 calc R . . . .
C16 C 0.5570(4) 0.8820(3) 0.4983(3) 0.0320(12) Uani 1 1 d . . . . .
H16A H 0.6147 0.8937 0.4782 0.038 Uiso 1 1 calc R . . . .
H16B H 0.5580 0.9117 0.5345 0.038 Uiso 1 1 calc R . . . .
C17 C 0.5555(4) 0.7992(3) 0.5132(3) 0.0300(12) Uani 1 1 d . . . . .
H17A H 0.5618 0.7691 0.4777 0.036 Uiso 1 1 calc R . . . .
H17B H 0.6089 0.7870 0.5410 0.036 Uiso 1 1 calc R . . . .
C18 C 0.5700(4) 0.5468(3) 0.6122(3) 0.0286(11) Uani 1 1 d . . . . .
C19 C 0.5946(4) 0.5139(3) 0.5608(3) 0.0301(12) Uani 1 1 d . . . . .
H19 H 0.5611 0.5270 0.5255 0.036 Uiso 1 1 calc R . . . .
C20 C 0.6670(4) 0.4622(3) 0.5600(3) 0.0313(12) Uani 1 1 d . . . . .
H20 H 0.6813 0.4395 0.5245 0.038 Uiso 1 1 calc R . . . .
C21 C 0.7184(4) 0.4435(3) 0.6106(3) 0.0345(13) Uani 1 1 d . . . . .
C22 C 0.6973(5) 0.4771(4) 0.6619(3) 0.0479(17) Uani 1 1 d . . . . .
H22 H 0.7334 0.4660 0.6968 0.057 Uiso 1 1 calc R . . . .
C23 C 0.6226(5) 0.5276(4) 0.6625(3) 0.0428(15) Uani 1 1 d . . . . .
H23 H 0.6074 0.5493 0.6983 0.051 Uiso 1 1 calc R . . . .
C24 C 0.7949(5) 0.3862(4) 0.6121(3) 0.0425(15) Uani 1 1 d . . . . .
C25 C 0.8560(5) 0.2754(4) 0.5668(3) 0.0496(18) Uani 1 1 d . . . . .
H25A H 0.9201 0.2890 0.5820 0.060 Uiso 1 1 calc R . . . .
H25B H 0.8603 0.2552 0.5272 0.060 Uiso 1 1 calc R . . . .
C26 C 0.8173(5) 0.2187(4) 0.6040(3) 0.0477(17) Uani 1 1 d . . . . .
C27 C 0.7856(7) 0.1732(5) 0.6331(4) 0.072(3) Uani 1 1 d . . . . .
H27 H 0.7597 0.1361 0.6568 0.086 Uiso 1 1 calc R . . . .
C28 C -0.0084(4) 0.8233(3) 0.7022(2) 0.0240(10) Uani 1 1 d . . . . .
C29 C -0.0180(4) 0.8237(3) 0.7642(2) 0.0255(11) Uani 1 1 d . . . . .
C30 C -0.0747(4) 0.7827(3) 0.8003(3) 0.0301(11) Uani 1 1 d . . . . .
H30 H -0.1182 0.7468 0.7847 0.036 Uiso 1 1 calc R . . . .
C31 C -0.0648(4) 0.7962(3) 0.8590(3) 0.0306(12) Uani 1 1 d . . . . .
H31 H -0.1016 0.7687 0.8846 0.037 Uiso 1 1 calc R . . . .
C32 C -0.0013(4) 0.8500(3) 0.8819(3) 0.0320(12) Uani 1 1 d . . . . .
H32 H 0.0043 0.8578 0.9227 0.038 Uiso 1 1 calc R . . . .
C33 C 0.0533(4) 0.8917(3) 0.8464(2) 0.0300(11) Uani 1 1 d . . . . .
H33 H 0.0952 0.9288 0.8620 0.036 Uiso 1 1 calc R . . . .
C34 C 0.0452(4) 0.8778(3) 0.7871(2) 0.0240(10) Uani 1 1 d . . . . .
C35 C 0.0916(4) 0.9086(3) 0.7384(2) 0.0243(10) Uani 1 1 d . . . . .
C36 C 0.1862(3) 0.9996(3) 0.6986(2) 0.0234(10) Uani 1 1 d . . . . .
C37 C 0.2455(4) 1.0652(3) 0.7051(2) 0.0253(10) Uani 1 1 d . . . . .
C38 C 0.2791(4) 1.1053(3) 0.7535(2) 0.0281(11) Uani 1 1 d . . . . .
H38 H 0.2653 1.0905 0.7916 0.034 Uiso 1 1 calc R . . . .
C39 C 0.3338(4) 1.1679(3) 0.7439(3) 0.0313(12) Uani 1 1 d . . . . .
H39 H 0.3585 1.1963 0.7760 0.038 Uiso 1 1 calc R . . . .
C40 C 0.3531(4) 1.1896(3) 0.6869(3) 0.0317(12) Uani 1 1 d . . . . .
H40 H 0.3905 1.2326 0.6815 0.038 Uiso 1 1 calc R . . . .
C41 C 0.3197(4) 1.1505(3) 0.6396(2) 0.0277(11) Uani 1 1 d . . . . .
H41 H 0.3330 1.1657 0.6015 0.033 Uiso 1 1 calc R . . . .
C42 C 0.2649(4) 1.0871(3) 0.6490(2) 0.0240(10) Uani 1 1 d . . . . .
C43 C 0.2165(3) 1.0349(3) 0.6098(2) 0.0231(10) Uani 1 1 d . . . . .
C44 C 0.1643(4) 1.0002(3) 0.5164(2) 0.0236(10) Uani 1 1 d . . . . .
C45 C 0.1570(4) 1.0116(3) 0.4539(2) 0.0240(10) Uani 1 1 d . . . . .
C46 C 0.2047(4) 1.0591(3) 0.4175(2) 0.0274(11) Uani 1 1 d . . . . .
H46 H 0.2520 1.0924 0.4324 0.033 Uiso 1 1 calc R . . . .
C47 C 0.1798(4) 1.0551(3) 0.3587(3) 0.0308(12) Uani 1 1 d . . . . .
H47 H 0.2118 1.0856 0.3326 0.037 Uiso 1 1 calc R . . . .
C48 C 0.1085(4) 1.0072(3) 0.3365(2) 0.0301(11) Uani 1 1 d . . . . .
H48 H 0.0926 1.0067 0.2960 0.036 Uiso 1 1 calc R . . . .
C49 C 0.0611(4) 0.9608(3) 0.3725(2) 0.0282(11) Uani 1 1 d . . . . .
H49 H 0.0124 0.9286 0.3576 0.034 Uiso 1 1 calc R . . . .
C50 C 0.0876(4) 0.9630(3) 0.4316(2) 0.0240(10) Uani 1 1 d . . . . .
C51 C 0.0560(3) 0.9205(3) 0.4806(2) 0.0220(10) Uani 1 1 d . . . . .
C52 C -0.0400(3) 0.8307(3) 0.5199(2) 0.0233(10) Uani 1 1 d . . . . .
C53 C -0.1169(4) 0.7767(3) 0.5138(2) 0.0264(11) Uani 1 1 d . . . . .
C54 C -0.1719(4) 0.7519(3) 0.4662(2) 0.0274(11) Uani 1 1 d . . . . .
H54 H -0.1640 0.7714 0.4286 0.033 Uiso 1 1 calc R . . . .
C55 C -0.2388(4) 0.6977(3) 0.4754(3) 0.0317(12) Uani 1 1 d . . . . .
H55 H -0.2766 0.6790 0.4434 0.038 Uiso 1 1 calc R . . . .
C56 C -0.2512(4) 0.6704(3) 0.5312(3) 0.0316(12) Uani 1 1 d . . . . .
H56 H -0.2975 0.6332 0.5363 0.038 Uiso 1 1 calc R . . . .
C57 C -0.1982(4) 0.6960(3) 0.5789(3) 0.0295(11) Uani 1 1 d . . . . .
H57 H -0.2077 0.6777 0.6167 0.035 Uiso 1 1 calc R . . . .
C58 C -0.1302(4) 0.7497(3) 0.5697(2) 0.0259(11) Uani 1 1 d . . . . .
C59 C -0.0633(3) 0.7891(3) 0.6089(2) 0.0234(10) Uani 1 1 d . . . . .
B1 B 0.4869(4) 0.6055(3) 0.6117(3) 0.0287(13) Uani 1 1 d . . . . .
Cl1 Cl 0.7031(3) 0.6818(2) 0.72048(18) 0.1204(12) Uani 1 1 d . . . . .
Cl2 Cl 0.6134(2) 0.8195(2) 0.68077(15) 0.1048(10) Uani 1 1 d . . . . .
C60 C 0.7000(7) 0.7775(5) 0.7224(5) 0.079(3) Uani 1 1 d . . . . .
H60A H 0.6939 0.7931 0.7631 0.095 Uiso 1 1 calc R . . . .
H60B H 0.7612 0.7964 0.7103 0.095 Uiso 1 1 calc R . . . .
Cl3 Cl 0.4734(5) 0.9783(4) 0.6853(3) 0.115(2) Uani 0.5 1 d D U P . .
Cl4 Cl 0.5873(5) 1.0860(4) 0.7696(4) 0.124(2) Uani 0.5 1 d D U P . .
C61 C 0.551(3) 1.0203(19) 0.7273(15) 0.175(15) Uani 0.5 1 d D U P . .
H61A H 0.5681 0.9778 0.7532 0.211 Uiso 0.5 1 calc R . P . .
H61B H 0.6025 1.0218 0.7003 0.211 Uiso 0.5 1 calc R . P . .

loop_
_atom_site_aniso_label
_atom_site_aniso_U_11
_atom_site_aniso_U_22
_atom_site_aniso_U_33
_atom_site_aniso_U_23
_atom_site_aniso_U_13
_atom_site_aniso_U_12
Zr1 0.0194(2) 0.0165(2) 0.0249(2) 0.00080(17) -0.00221(17) 0.00052(17)
Fe1 0.0205(3) 0.0179(3) 0.0252(4) 0.0018(3) -0.0028(3) 0.0015(3)
O1 0.0237(18) 0.0221(17) 0.039(2) -0.0007(16) -0.0023(16) 0.0052(14)
O2 0.0228(18) 0.0177(16) 0.035(2) 0.0036(15) 0.0027(15) 0.0022(14)
O3 0.0292(19) 0.0244(18) 0.034(2) 0.0052(15) -0.0022(16) 0.0107(15)
O4 0.0217(17) 0.0211(17) 0.0307(19) -0.0003(15) -0.0051(14) 0.0035(14)
O5 0.0223(18) 0.0206(17) 0.039(2) 0.0048(15) 0.0001(16) 0.0051(14)
O6 0.0218(17) 0.0229(17) 0.0282(19) 0.0016(14) -0.0013(14) 0.0061(14)
O7 0.061(3) 0.068(4) 0.076(4) -0.035(3) -0.038(3) 0.039(3)
N1 0.022(2) 0.023(2) 0.031(2) 0.0025(18) -0.0003(18) 0.0046(17)
N2 0.024(2) 0.0184(19) 0.030(2) 0.0040(17) -0.0012(18) 0.0035(16)
N3 0.025(2) 0.022(2) 0.035(2) 0.0034(19) 0.0003(19) 0.0036(17)
N4 0.020(2) 0.023(2) 0.028(2) 0.0042(17) -0.0044(17) 0.0019(16)
N5 0.023(2) 0.020(2) 0.033(2) 0.0006(18) -0.0017(18) 0.0029(17)
N6 0.0186(19) 0.023(2) 0.027(2) -0.0019(17) -0.0015(17) 0.0015(16)
N7 0.042(3) 0.040(3) 0.045(3) -0.007(2) -0.009(2) 0.019(2)
N8 0.023(2) 0.0185(19) 0.024(2) 0.0010(16) 0.0023(16) -0.0007(16)
N9 0.025(2) 0.020(2) 0.029(2) 0.0000(17) 0.0010(18) 0.0003(17)
N10 0.022(2) 0.0178(19) 0.026(2) -0.0015(16) -0.0007(17) 0.0022(16)
N11 0.022(2) 0.0177(19) 0.032(2) 0.0010(17) -0.0026(17) 0.0002(16)
N12 0.021(2) 0.0162(18) 0.029(2) 0.0012(16) -0.0009(17) 0.0020(16)
N13 0.022(2) 0.0191(19) 0.030(2) -0.0007(17) -0.0017(17) 0.0019(17)
N14 0.020(2) 0.0198(19) 0.027(2) 0.0006(17) -0.0014(17) 0.0013(16)
N15 0.027(2) 0.0184(19) 0.032(2) 0.0020(17) 0.0018(18) -0.0009(17)
C1 0.028(3) 0.019(2) 0.028(3) 0.001(2) -0.002(2) 0.002(2)
C01F 0.028(3) 0.020(2) 0.044(3) 0.000(2) -0.003(2) 0.000(2)
C2 0.026(2) 0.020(2) 0.028(3) 0.002(2) -0.004(2) 0.001(2)
C3 0.026(3) 0.025(3) 0.046(3) 0.000(2) -0.003(2) -0.002(2)
C4 0.027(3) 0.027(3) 0.062(4) -0.004(3) 0.001(3) -0.005(2)
C5 0.035(3) 0.021(2) 0.054(4) -0.004(2) -0.006(3) -0.001(2)
C6 0.024(2) 0.026(3) 0.029(3) 0.004(2) -0.003(2) 0.001(2)
C7 0.023(2) 0.027(3) 0.027(3) 0.002(2) -0.004(2) -0.002(2)
C8 0.030(3) 0.032(3) 0.029(3) -0.001(2) -0.006(2) 0.002(2)
C9 0.045(4) 0.038(3) 0.032(3) -0.003(3) -0.009(3) 0.002(3)
C10 0.036(3) 0.044(3) 0.032(3) 0.001(3) -0.007(2) 0.001(3)
C11 0.030(3) 0.036(3) 0.034(3) 0.007(2) -0.007(2) 0.003(2)
C12 0.024(2) 0.023(2) 0.030(3) -0.001(2) 0.000(2) 0.001(2)
C13 0.024(2) 0.021(2) 0.031(3) 0.003(2) 0.000(2) 0.001(2)
C14 0.030(3) 0.021(2) 0.038(3) 0.006(2) 0.005(2) 0.002(2)
C15 0.033(3) 0.028(3) 0.040(3) 0.008(2) 0.010(3) 0.000(2)
C16 0.029(3) 0.026(3) 0.042(3) 0.000(2) 0.010(2) -0.003(2)
C17 0.027(3) 0.024(3) 0.039(3) 0.001(2) 0.004(2) 0.003(2)
C18 0.028(3) 0.021(2) 0.036(3) 0.005(2) -0.001(2) 0.003(2)
C19 0.028(3) 0.024(2) 0.038(3) 0.007(2) 0.000(2) 0.000(2)
C20 0.029(3) 0.027(3) 0.038(3) 0.001(2) 0.003(2) 0.000(2)
C21 0.028(3) 0.027(3) 0.048(4) -0.004(3) -0.005(2) 0.008(2)
C22 0.048(4) 0.045(4) 0.048(4) -0.010(3) -0.019(3) 0.021(3)
C23 0.045(4) 0.042(3) 0.040(3) -0.007(3) -0.013(3) 0.019(3)
C24 0.034(3) 0.038(3) 0.054(4) -0.010(3) -0.014(3) 0.012(3)
C25 0.047(4) 0.046(4) 0.054(4) -0.019(3) -0.010(3) 0.024(3)
C26 0.053(4) 0.040(4) 0.049(4) -0.004(3) -0.010(3) 0.016(3)
C27 0.082(6) 0.055(5) 0.078(6) 0.004(5) 0.005(5) 0.030(5)
C28 0.024(2) 0.020(2) 0.027(3) 0.001(2) 0.000(2) 0.0015(19)
C29 0.024(2) 0.022(2) 0.030(3) 0.002(2) 0.001(2) 0.002(2)
C30 0.027(3) 0.025(3) 0.038(3) 0.004(2) 0.004(2) 0.001(2)
C31 0.032(3) 0.026(3) 0.035(3) 0.004(2) 0.007(2) 0.003(2)
C32 0.037(3) 0.030(3) 0.029(3) 0.004(2) 0.005(2) 0.007(2)
C33 0.033(3) 0.024(2) 0.032(3) -0.001(2) -0.001(2) 0.003(2)
C34 0.023(2) 0.022(2) 0.027(3) 0.003(2) 0.000(2) 0.0047(19)
C35 0.023(2) 0.022(2) 0.028(3) 0.002(2) 0.000(2) 0.0032(19)
C36 0.022(2) 0.019(2) 0.029(3) -0.001(2) -0.001(2) 0.0030(19)
C37 0.024(2) 0.021(2) 0.030(3) -0.001(2) -0.001(2) 0.001(2)
C38 0.029(3) 0.027(3) 0.028(3) -0.003(2) 0.002(2) -0.001(2)
C39 0.031(3) 0.031(3) 0.032(3) -0.007(2) -0.002(2) -0.003(2)
C40 0.026(3) 0.027(3) 0.042(3) -0.002(2) 0.002(2) -0.006(2)
C41 0.028(3) 0.024(2) 0.031(3) -0.001(2) 0.003(2) -0.001(2)
C42 0.022(2) 0.022(2) 0.027(3) -0.002(2) 0.000(2) 0.0001(19)
C43 0.021(2) 0.018(2) 0.030(3) -0.001(2) -0.002(2) 0.0005(18)
C44 0.023(2) 0.015(2) 0.032(3) 0.0002(19) -0.002(2) 0.0047(18)
C45 0.024(2) 0.019(2) 0.029(3) 0.000(2) -0.002(2) 0.0050(19)
C46 0.026(3) 0.022(2) 0.034(3) 0.002(2) 0.000(2) -0.001(2)
C47 0.030(3) 0.027(3) 0.035(3) 0.008(2) 0.005(2) 0.004(2)
C48 0.033(3) 0.029(3) 0.028(3) 0.001(2) -0.002(2) 0.006(2)
C49 0.028(3) 0.024(2) 0.032(3) 0.001(2) -0.006(2) 0.003(2)
C50 0.022(2) 0.017(2) 0.033(3) 0.001(2) -0.002(2) 0.0033(19)
C51 0.018(2) 0.020(2) 0.027(3) -0.0010(19) -0.0035(19) 0.0039(18)
C52 0.019(2) 0.019(2) 0.032(3) -0.002(2) -0.003(2) -0.0003(18)
C53 0.023(2) 0.020(2) 0.036(3) -0.001(2) -0.003(2) 0.001(2)
C54 0.026(3) 0.024(2) 0.032(3) -0.002(2) -0.002(2) -0.001(2)
C55 0.027(3) 0.030(3) 0.038(3) -0.007(2) -0.002(2) -0.001(2)
C56 0.026(3) 0.023(3) 0.046(3) -0.003(2) 0.000(2) -0.005(2)
C57 0.028(3) 0.023(2) 0.037(3) 0.000(2) 0.001(2) -0.003(2)
C58 0.023(2) 0.019(2) 0.035(3) 0.000(2) -0.001(2) 0.0025(19)
C59 0.020(2) 0.017(2) 0.032(3) 0.002(2) -0.002(2) 0.0009(18)
B1 0.025(3) 0.025(3) 0.036(3) 0.003(2) -0.002(2) 0.001(2)
Cl1 0.130(3) 0.109(2) 0.125(3) -0.007(2) 0.035(2) -0.010(2)
Cl2 0.0839(19) 0.128(3) 0.100(2) 0.0155(19) -0.0118(16) -0.0279(18)
C60 0.078(7) 0.056(5) 0.103(8) 0.015(5) 0.000(6) 0.001(5)
Cl3 0.084(3) 0.122(4) 0.139(4) 0.051(3) 0.011(3) 0.023(3)
Cl4 0.106(4) 0.106(4) 0.159(4) 0.031(3) -0.006(3) 0.002(3)
C61 0.176(16) 0.176(16) 0.174(16) -0.005(5) 0.006(5) 0.010(5)

loop_
_atom_type_symbol
_atom_type_description
_atom_type_scat_dispersion_real
_atom_type_scat_dispersion_imag
_atom_type_scat_source
C C 0.0026 0.0018 'International Tables Vol C Tables 4.2.6.8 and 6.1.1.4'
H H 0.0000 0.0000 'International Tables Vol C Tables 4.2.6.8 and 6.1.1.4'
B B 0.0008 0.0008 'International Tables Vol C Tables 4.2.6.8 and 6.1.1.4'
Cl Cl 0.1436 0.1747 'International Tables Vol C Tables 4.2.6.8 and 6.1.1.4'
Fe Fe 0.3075 0.9233 'International Tables Vol C Tables 4.2.6.8 and 6.1.1.4'
N N 0.0049 0.0036 'International Tables Vol C Tables 4.2.6.8 and 6.1.1.4'
O O 0.0092 0.0067 'International Tables Vol C Tables 4.2.6.8 and 6.1.1.4'
Zr Zr -2.2513 0.6101 'International Tables Vol C Tables 4.2.6.8 and 6.1.1.4'

loop_
_geom_angle_atom_site_label_1
_geom_angle_atom_site_label_2
_geom_angle_atom_site_label_3
_geom_angle
_geom_angle_site_symmetry_1
_geom_angle_site_symmetry_3
_geom_angle_publ_flag
O2 Zr1 N8 81.90(14) . . ?
O2 Zr1 N10 147.93(15) . . ?
O2 Zr1 N12 136.73(15) . . ?
O2 Zr1 N14 76.11(14) . . ?
O4 Zr1 O2 82.97(14) . . ?
O4 Zr1 N8 89.12(15) . . ?
O4 Zr1 N10 73.44(14) . . ?
O4 Zr1 N12 128.68(15) . . ?
O4 Zr1 N14 155.66(15) . . ?
O6 Zr1 O2 83.75(14) . . ?
O6 Zr1 O4 82.71(14) . . ?
O6 Zr1 N8 164.26(14) . . ?
O6 Zr1 N10 113.66(15) . . ?
O6 Zr1 N12 73.98(14) . . ?
O6 Zr1 N14 106.88(15) . . ?
N10 Zr1 N8 76.42(15) . . ?
N10 Zr1 N12 75.27(15) . . ?
N10 Zr1 N14 119.94(15) . . ?
N12 Zr1 N8 121.31(15) . . ?
N12 Zr1 N14 75.65(15) . . ?
N14 Zr1 N8 75.87(16) . . ?
N1 Fe1 N2 79.12(18) . . ?
N1 Fe1 N3 84.94(19) . . ?
N1 Fe1 N4 153.42(19) . . ?
N1 Fe1 N6 115.77(19) . . ?
N2 Fe1 N3 110.80(19) . . ?
N2 Fe1 N4 88.09(19) . . ?
N2 Fe1 N6 90.75(18) . . ?
N3 Fe1 N4 77.91(18) . . ?
N3 Fe1 N6 153.14(19) . . ?
N5 Fe1 N1 88.65(18) . . ?
N5 Fe1 N2 158.7(2) . . ?
N5 Fe1 N3 85.04(19) . . ?
N5 Fe1 N4 109.68(19) . . ?
N5 Fe1 N6 78.91(18) . . ?
N6 Fe1 N4 87.34(18) . . ?
N1 O1 B1 111.2(4) . . ?
N2 O2 Zr1 126.3(3) . . ?
N3 O3 B1 111.2(4) . . ?
N4 O4 Zr1 124.5(3) . . ?
N5 O5 B1 112.4(4) . . ?
N6 O6 Zr1 124.4(3) . . ?
O1 N1 Fe1 122.9(3) . . ?
C1 N1 Fe1 118.3(4) . . ?
C1 N1 O1 116.5(4) . . ?
O2 N2 Fe1 125.6(3) . . ?
C2 N2 Fe1 117.8(4) . . ?
C2 N2 O2 116.2(4) . . ?
O3 N3 Fe1 123.3(3) . . ?
C6 N3 Fe1 119.4(4) . . ?
C6 N3 O3 116.1(4) . . ?
O4 N4 Fe1 125.6(3) . . ?
C7 N4 Fe1 117.8(4) . . ?
C7 N4 O4 116.0(4) . . ?
O5 N5 Fe1 123.6(3) . . ?
C12 N5 Fe1 118.9(4) . . ?
C12 N5 O5 117.3(4) . . ?
O6 N6 Fe1 126.6(3) . . ?
C13 N6 Fe1 116.5(3) . . ?
C13 N6 O6 114.5(4) . . ?
C24 N7 H7 120.0 . . ?
C24 N7 C25 119.9(6) . . ?
C25 N7 H7 120.0 . . ?
C28 N8 Zr1 124.5(3) . . ?
C35 N8 Zr1 124.7(3) . . ?
C35 N8 C28 107.8(4) . . ?
C36 N9 C35 122.7(5) . . ?
C36 N10 Zr1 124.0(3) . . ?
C43 N10 Zr1 122.3(3) . . ?
C43 N10 C36 107.5(4) . . ?
C44 N11 C43 122.2(4) . . ?
C44 N12 Zr1 120.9(3) . . ?
C51 N12 Zr1 123.5(3) . . ?
C51 N12 C44 107.4(4) . . ?
C51 N13 C52 122.6(5) . . ?
C52 N14 Zr1 123.7(3) . . ?
C52 N14 C59 107.9(4) . . ?
C59 N14 Zr1 122.8(3) . . ?
C59 N15 C28 123.1(4) . . ?
N1 C1 C01F 127.0(5) . . ?
N1 C1 C2 112.1(4) . . ?
C2 C1 C01F 120.7(5) . . ?
C1 C01F H01A 109.6 . . ?
C1 C01F H01B 109.6 . . ?
C1 C01F C5 110.3(4) . . ?
H01A C01F H01B 108.1 . . ?
C5 C01F H01A 109.6 . . ?
C5 C01F H01B 109.6 . . ?
N2 C2 C1 112.0(5) . . ?
N2 C2 C3 124.9(5) . . ?
C1 C2 C3 123.1(5) . . ?
C2 C3 H3A 109.5 . . ?
C2 C3 H3B 109.5 . . ?
C2 C3 C4 110.7(5) . . ?
H3A C3 H3B 108.1 . . ?
C4 C3 H3A 109.5 . . ?
C4 C3 H3B 109.5 . . ?
C3 C4 H4A 109.3 . . ?
C3 C4 H4B 109.3 . . ?
H4A C4 H4B 107.9 . . ?
C5 C4 C3 111.8(5) . . ?
C5 C4 H4A 109.3 . . ?
C5 C4 H4B 109.3 . . ?
C01F C5 H5A 109.4 . . ?
C01F C5 H5B 109.4 . . ?
C4 C5 C01F 111.1(5) . . ?
C4 C5 H5A 109.4 . . ?
C4 C5 H5B 109.4 . . ?
H5A C5 H5B 108.0 . . ?
N3 C6 C7 112.2(5) . . ?
N3 C6 C11 125.3(5) . . ?
C7 C6 C11 122.6(5) . . ?
N4 C7 C6 112.1(5) . . ?
N4 C7 C8 125.5(5) . . ?
C6 C7 C8 122.3(5) . . ?
C7 C8 H8A 109.4 . . ?
C7 C8 H8B 109.4 . . ?
C7 C8 C9 111.0(5) . . ?
H8A C8 H8B 108.0 . . ?
C9 C8 H8A 109.4 . . ?
C9 C8 H8B 109.4 . . ?
C8 C9 H9A 109.1 . . ?
C8 C9 H9B 109.1 . . ?
H9A C9 H9B 107.8 . . ?
C10 C9 C8 112.6(5) . . ?
C10 C9 H9A 109.1 . . ?
C10 C9 H9B 109.1 . . ?
C9 C10 H10A 109.2 . . ?
C9 C10 H10B 109.2 . . ?
H10A C10 H10B 107.9 . . ?
C11 C10 C9 112.1(5) . . ?
C11 C10 H10A 109.2 . . ?
C11 C10 H10B 109.2 . . ?
C6 C11 C10 110.9(5) . . ?
C6 C11 H11A 109.5 . . ?
C6 C11 H11B 109.5 . . ?
C10 C11 H11A 109.5 . . ?
C10 C11 H11B 109.5 . . ?
H11A C11 H11B 108.0 . . ?
N5 C12 C13 111.5(5) . . ?
N5 C12 C17 126.1(5) . . ?
C13 C12 C17 122.4(5) . . ?
N6 C13 C12 112.4(4) . . ?
N6 C13 C14 125.1(5) . . ?
C12 C13 C14 122.5(5) . . ?
C13 C14 H14A 109.3 . . ?
C13 C14 H14B 109.3 . . ?
C13 C14 C15 111.7(4) . . ?
H14A C14 H14B 107.9 . . ?
C15 C14 H14A 109.3 . . ?
C15 C14 H14B 109.3 . . ?
C14 C15 H15A 109.4 . . ?
C14 C15 H15B 109.4 . . ?
H15A C15 H15B 108.0 . . ?
C16 C15 C14 111.0(5) . . ?
C16 C15 H15A 109.4 . . ?
C16 C15 H15B 109.4 . . ?
C15 C16 H16A 109.6 . . ?
C15 C16 H16B 109.6 . . ?
H16A C16 H16B 108.1 . . ?
C17 C16 C15 110.5(5) . . ?
C17 C16 H16A 109.6 . . ?
C17 C16 H16B 109.6 . . ?
C12 C17 C16 108.9(4) . . ?
C12 C17 H17A 109.9 . . ?
C12 C17 H17B 109.9 . . ?
C16 C17 H17A 109.9 . . ?
C16 C17 H17B 109.9 . . ?
H17A C17 H17B 108.3 . . ?
C19 C18 B1 120.0(5) . . ?
C23 C18 C19 117.3(5) . . ?
C23 C18 B1 122.6(5) . . ?
C18 C19 H19 119.4 . . ?
C20 C19 C18 121.2(5) . . ?
C20 C19 H19 119.4 . . ?
C19 C20 H20 119.7 . . ?
C21 C20 C19 120.6(6) . . ?
C21 C20 H20 119.7 . . ?
C20 C21 C24 122.4(6) . . ?
C22 C21 C20 119.3(5) . . ?
C22 C21 C24 118.3(6) . . ?
C21 C22 H22 120.2 . . ?
C21 C22 C23 119.7(6) . . ?
C23 C22 H22 120.2 . . ?
C18 C23 C22 121.8(6) . . ?
C18 C23 H23 119.1 . . ?
C22 C23 H23 119.1 . . ?
O7 C24 N7 121.5(6) . . ?
O7 C24 C21 122.5(6) . . ?
N7 C24 C21 116.0(6) . . ?
N7 C25 H25A 109.6 . . ?
N7 C25 H25B 109.6 . . ?
N7 C25 C26 110.2(6) . . ?
H25A C25 H25B 108.1 . . ?
C26 C25 H25A 109.6 . . ?
C26 C25 H25B 109.6 . . ?
C27 C26 C25 179.0(9) . . ?
C26 C27 H27 180.0 . . ?
N8 C28 C29 109.7(4) . . ?
N15 C28 N8 127.3(5) . . ?
N15 C28 C29 123.0(5) . . ?
C30 C29 C28 132.5(5) . . ?
C30 C29 C34 121.2(5) . . ?
C34 C29 C28 106.4(4) . . ?
C29 C30 H30 121.2 . . ?
C31 C30 C29 117.6(5) . . ?
C31 C30 H30 121.2 . . ?
C30 C31 H31 119.4 . . ?
C30 C31 C32 121.2(5) . . ?
C32 C31 H31 119.4 . . ?
C31 C32 H32 119.3 . . ?
C33 C32 C31 121.3(5) . . ?
C33 C32 H32 119.3 . . ?
C32 C33 H33 121.0 . . ?
C32 C33 C34 118.0(5) . . ?
C34 C33 H33 121.0 . . ?
C29 C34 C35 106.4(5) . . ?
C33 C34 C29 120.7(5) . . ?
C33 C34 C35 132.9(5) . . ?
N8 C35 C34 109.7(4) . . ?
N9 C35 N8 127.8(5) . . ?
N9 C35 C34 122.5(5) . . ?
N9 C36 N10 128.1(5) . . ?
N9 C36 C37 122.0(5) . . ?
N10 C36 C37 109.8(4) . . ?
C38 C37 C36 132.3(5) . . ?
C38 C37 C42 121.6(5) . . ?
C42 C37 C36 106.1(5) . . ?
C37 C38 H38 121.4 . . ?
C37 C38 C39 117.2(5) . . ?
C39 C38 H38 121.4 . . ?
C38 C39 H39 119.6 . . ?
C38 C39 C40 120.8(5) . . ?
C40 C39 H39 119.6 . . ?
C39 C40 H40 119.1 . . ?
C41 C40 C39 121.8(5) . . ?
C41 C40 H40 119.1 . . ?
C40 C41 H41 121.1 . . ?
C40 C41 C42 117.8(5) . . ?
C42 C41 H41 121.1 . . ?
C37 C42 C41 120.8(5) . . ?
C37 C42 C43 106.5(4) . . ?
C41 C42 C43 132.6(5) . . ?
N10 C43 C42 110.0(4) . . ?
N11 C43 N10 128.0(5) . . ?
N11 C43 C42 121.9(5) . . ?
N11 C44 N12 127.1(5) . . ?
N11 C44 C45 123.3(5) . . ?
N12 C44 C45 109.6(4) . . ?
C46 C45 C44 132.2(5) . . ?
C50 C45 C44 106.6(4) . . ?
C50 C45 C46 121.2(5) . . ?
C45 C46 H46 121.6 . . ?
C47 C46 C45 116.8(5) . . ?
C47 C46 H46 121.6 . . ?
C46 C47 H47 119.1 . . ?
C46 C47 C48 121.8(5) . . ?
C48 C47 H47 119.1 . . ?
C47 C48 H48 119.4 . . ?
C49 C48 C47 121.3(5) . . ?
C49 C48 H48 119.4 . . ?
C48 C49 H49 121.4 . . ?
C48 C49 C50 117.2(5) . . ?
C50 C49 H49 121.4 . . ?
C45 C50 C49 121.6(5) . . ?
C45 C50 C51 106.6(5) . . ?
C49 C50 C51 131.8(5) . . ?
N12 C51 C50 109.8(4) . . ?
N13 C51 N12 127.4(5) . . ?
N13 C51 C50 122.8(5) . . ?
N13 C52 N14 128.0(4) . . ?
N13 C52 C53 122.2(5) . . ?
N14 C52 C53 109.8(4) . . ?
C54 C53 C52 132.4(5) . . ?
C54 C53 C58 121.3(5) . . ?
C58 C53 C52 106.2(5) . . ?
C53 C54 H54 121.1 . . ?
C53 C54 C55 117.8(5) . . ?
C55 C54 H54 121.1 . . ?
C54 C55 H55 119.6 . . ?
C54 C55 C56 120.7(5) . . ?
C56 C55 H55 119.6 . . ?
C55 C56 H56 119.1 . . ?
C57 C56 C55 121.7(5) . . ?
C57 C56 H56 119.1 . . ?
C56 C57 H57 121.2 . . ?
C56 C57 C58 117.6(5) . . ?
C58 C57 H57 121.2 . . ?
C53 C58 C59 106.6(4) . . ?
C57 C58 C53 120.8(5) . . ?
C57 C58 C59 132.6(5) . . ?
N14 C59 C58 109.5(4) . . ?
N15 C59 N14 127.9(5) . . ?
N15 C59 C58 122.5(5) . . ?
O1 B1 C18 109.4(5) . . ?
O3 B1 O1 108.9(4) . . ?
O3 B1 O5 110.6(5) . . ?
O3 B1 C18 109.6(5) . . ?
O5 B1 O1 110.5(4) . . ?
O5 B1 C18 107.9(4) . . ?
Cl1 C60 H60A 108.1 . . ?
Cl1 C60 H60B 108.1 . . ?
Cl2 C60 Cl1 116.7(7) . . ?
Cl2 C60 H60A 108.1 . . ?
Cl2 C60 H60B 108.1 . . ?
H60A C60 H60B 107.3 . . ?
Cl3 C61 H61A 98.1 . . ?
Cl3 C61 H61B 98.1 . . ?
Cl4 C61 Cl3 154(3) . . ?
Cl4 C61 H61A 98.1 . . ?
Cl4 C61 H61B 98.1 . . ?
H61A C61 H61B 103.7 . . ?

loop_
_geom_bond_atom_site_label_1
_geom_bond_atom_site_label_2
_geom_bond_distance
_geom_bond_site_symmetry_2
_geom_bond_publ_flag
Zr1 O2 2.118(3) . ?
Zr1 O4 2.102(4) . ?
Zr1 O6 2.080(4) . ?
Zr1 N8 2.258(4) . ?
Zr1 N10 2.243(4) . ?
Zr1 N12 2.250(4) . ?
Zr1 N14 2.254(4) . ?
Fe1 N1 1.907(4) . ?
Fe1 N2 1.912(4) . ?
Fe1 N3 1.915(5) . ?
Fe1 N4 1.936(4) . ?
Fe1 N5 1.893(5) . ?
Fe1 N6 1.918(4) . ?
O1 N1 1.385(5) . ?
O1 B1 1.503(7) . ?
O2 N2 1.349(5) . ?
O3 N3 1.379(5) . ?
O3 B1 1.490(8) . ?
O4 N4 1.364(5) . ?
O5 N5 1.370(5) . ?
O5 B1 1.503(7) . ?
O6 N6 1.369(5) . ?
O7 C24 1.216(8) . ?
N1 C1 1.305(7) . ?
N2 C2 1.319(7) . ?
N3 C6 1.287(7) . ?
N4 C7 1.303(7) . ?
N5 C12 1.304(7) . ?
N6 C13 1.312(7) . ?
N7 H7 0.8800 . ?
N7 C24 1.363(8) . ?
N7 C25 1.446(8) . ?
N8 C28 1.376(6) . ?
N8 C35 1.375(7) . ?
N9 C35 1.334(7) . ?
N9 C36 1.331(7) . ?
N10 C36 1.377(7) . ?
N10 C43 1.366(6) . ?
N11 C43 1.333(7) . ?
N11 C44 1.323(7) . ?
N12 C44 1.386(6) . ?
N12 C51 1.377(6) . ?
N13 C51 1.328(6) . ?
N13 C52 1.330(7) . ?
N14 C52 1.374(7) . ?
N14 C59 1.383(6) . ?
N15 C28 1.332(7) . ?
N15 C59 1.319(7) . ?
C1 C01F 1.502(7) . ?
C1 C2 1.441(7) . ?
C01F H01A 0.9900 . ?
C01F H01B 0.9900 . ?
C01F C5 1.531(8) . ?
C2 C3 1.493(7) . ?
C3 H3A 0.9900 . ?
C3 H3B 0.9900 . ?
C3 C4 1.534(8) . ?
C4 H4A 0.9900 . ?
C4 H4B 0.9900 . ?
C4 C5 1.510(9) . ?
C5 H5A 0.9900 . ?
C5 H5B 0.9900 . ?
C6 C7 1.439(7) . ?
C6 C11 1.490(7) . ?
C7 C8 1.498(8) . ?
C8 H8A 0.9900 . ?
C8 H8B 0.9900 . ?
C8 C9 1.537(8) . ?
C9 H9A 0.9900 . ?
C9 H9B 0.9900 . ?
C9 C10 1.524(9) . ?
C10 H10A 0.9900 . ?
C10 H10B 0.9900 . ?
C10 C11 1.499(9) . ?
C11 H11A 0.9900 . ?
C11 H11B 0.9900 . ?
C12 C13 1.439(7) . ?
C12 C17 1.496(7) . ?
C13 C14 1.493(7) . ?
C14 H14A 0.9900 . ?
C14 H14B 0.9900 . ?
C14 C15 1.541(7) . ?
C15 H15A 0.9900 . ?
C15 H15B 0.9900 . ?
C15 C16 1.531(8) . ?
C16 H16A 0.9900 . ?
C16 H16B 0.9900 . ?
C16 C17 1.526(7) . ?
C17 H17A 0.9900 . ?
C17 H17B 0.9900 . ?
C18 C19 1.390(8) . ?
C18 C23 1.388(8) . ?
C18 B1 1.585(8) . ?
C19 H19 0.9500 . ?
C19 C20 1.387(8) . ?
C20 H20 0.9500 . ?
C20 C21 1.382(8) . ?
C21 C22 1.379(9) . ?
C21 C24 1.498(8) . ?
C22 H22 0.9500 . ?
C22 C23 1.398(9) . ?
C23 H23 0.9500 . ?
C25 H25A 0.9900 . ?
C25 H25B 0.9900 . ?
C25 C26 1.459(11) . ?
C26 C27 1.164(12) . ?
C27 H27 0.9500 . ?
C28 C29 1.446(7) . ?
C29 C30 1.402(7) . ?
C29 C34 1.405(7) . ?
C30 H30 0.9500 . ?
C30 C31 1.378(8) . ?
C31 H31 0.9500 . ?
C31 C32 1.404(8) . ?
C32 H32 0.9500 . ?
C32 C33 1.384(8) . ?
C33 H33 0.9500 . ?
C33 C34 1.389(8) . ?
C34 C35 1.447(7) . ?
C36 C37 1.452(7) . ?
C37 C38 1.391(7) . ?
C37 C42 1.396(7) . ?
C38 H38 0.9500 . ?
C38 C39 1.392(8) . ?
C39 H39 0.9500 . ?
C39 C40 1.415(8) . ?
C40 H40 0.9500 . ?
C40 C41 1.359(8) . ?
C41 H41 0.9500 . ?
C41 C42 1.403(7) . ?
C42 C43 1.450(7) . ?
C44 C45 1.455(7) . ?
C45 C46 1.399(7) . ?
C45 C50 1.394(7) . ?
C46 H46 0.9500 . ?
C46 C47 1.386(8) . ?
C47 H47 0.9500 . ?
C47 C48 1.403(8) . ?
C48 H48 0.9500 . ?
C48 C49 1.380(8) . ?
C49 H49 0.9500 . ?
C49 C50 1.396(8) . ?
C50 C51 1.457(7) . ?
C52 C53 1.463(7) . ?
C53 C54 1.384(8) . ?
C53 C58 1.402(8) . ?
C54 H54 0.9500 . ?
C54 C55 1.385(8) . ?
C55 H55 0.9500 . ?
C55 C56 1.401(8) . ?
C56 H56 0.9500 . ?
C56 C57 1.378(8) . ?
C57 H57 0.9500 . ?
C57 C58 1.391(7) . ?
C58 C59 1.459(7) . ?
Cl1 C60 1.718(10) . ?
Cl2 C60 1.695(11) . ?
C60 H60A 0.9900 . ?
C60 H60B 0.9900 . ?
Cl3 C61 1.615(15) . ?
Cl4 C61 1.597(14) . ?
C61 H61A 0.9900 . ?
C61 H61B 0.9900 . ?

loop_
_geom_torsion_atom_site_label_1
_geom_torsion_atom_site_label_2
_geom_torsion_atom_site_label_3
_geom_torsion_atom_site_label_4
_geom_torsion
_geom_torsion_site_symmetry_1
_geom_torsion_site_symmetry_2
_geom_torsion_site_symmetry_3
_geom_torsion_site_symmetry_4
_geom_torsion_publ_flag
Zr1 O2 N2 Fe1 28.3(6) . . . . ?
Zr1 O2 N2 C2 -144.8(4) . . . . ?
Zr1 O4 N4 Fe1 33.2(5) . . . . ?
Zr1 O4 N4 C7 -137.6(4) . . . . ?
Zr1 O6 N6 Fe1 33.0(5) . . . . ?
Zr1 O6 N6 C13 -129.0(4) . . . . ?
Zr1 N8 C28 N15 -25.0(7) . . . . ?
Zr1 N8 C28 C29 157.6(3) . . . . ?
Zr1 N8 C35 N9 25.9(7) . . . . ?
Zr1 N8 C35 C34 -157.6(3) . . . . ?
Zr1 N10 C36 N9 -30.7(7) . . . . ?
Zr1 N10 C36 C37 152.6(3) . . . . ?
Zr1 N10 C43 N11 29.1(7) . . . . ?
Zr1 N10 C43 C42 -152.8(3) . . . . ?
Zr1 N12 C44 N11 -35.9(6) . . . . ?
Zr1 N12 C44 C45 147.6(3) . . . . ?
Zr1 N12 C51 N13 32.1(7) . . . . ?
Zr1 N12 C51 C50 -147.9(3) . . . . ?
Zr1 N14 C52 N13 -28.3(7) . . . . ?
Zr1 N14 C52 C53 152.3(3) . . . . ?
Zr1 N14 C59 N15 32.0(7) . . . . ?
Zr1 N14 C59 C58 -151.6(3) . . . . ?
Fe1 N1 C1 C01F -165.9(4) . . . . ?
Fe1 N1 C1 C2 8.9(6) . . . . ?
Fe1 N2 C2 C1 4.6(6) . . . . ?
Fe1 N2 C2 C3 -175.4(4) . . . . ?
Fe1 N3 C6 C7 3.9(6) . . . . ?
Fe1 N3 C6 C11 -176.8(4) . . . . ?
Fe1 N4 C7 C6 8.4(6) . . . . ?
Fe1 N4 C7 C8 -171.9(4) . . . . ?
Fe1 N5 C12 C13 -3.5(6) . . . . ?
Fe1 N5 C12 C17 175.5(4) . . . . ?
Fe1 N6 C13 C12 13.6(6) . . . . ?
Fe1 N6 C13 C14 -164.7(4) . . . . ?
O1 N1 C1 C01F -2.2(8) . . . . ?
O1 N1 C1 C2 172.5(4) . . . . ?
O2 N2 C2 C1 178.3(4) . . . . ?
O2 N2 C2 C3 -1.7(8) . . . . ?
O3 N3 C6 C7 171.9(4) . . . . ?
O3 N3 C6 C11 -8.8(8) . . . . ?
O4 N4 C7 C6 179.9(4) . . . . ?
O4 N4 C7 C8 -0.4(8) . . . . ?
O5 N5 C12 C13 170.4(4) . . . . ?
O5 N5 C12 C17 -10.6(8) . . . . ?
O6 N6 C13 C12 177.5(4) . . . . ?
O6 N6 C13 C14 -0.8(7) . . . . ?
N1 Fe1 N5 O5 -48.5(4) . . . . ?
N1 Fe1 N5 C12 125.0(4) . . . . ?
N1 O1 B1 O3 51.1(5) . . . . ?
N1 O1 B1 O5 -70.5(5) . . . . ?
N1 O1 B1 C18 170.9(4) . . . . ?
N1 C1 C01F C5 -158.5(6) . . . . ?
N1 C1 C2 N2 -8.4(7) . . . . ?
N1 C1 C2 C3 171.6(5) . . . . ?
N2 Fe1 N5 O5 -102.9(6) . . . . ?
N2 Fe1 N5 C12 70.5(7) . . . . ?
N2 C2 C3 C4 -158.1(5) . . . . ?
N3 Fe1 N5 O5 36.5(4) . . . . ?
N3 Fe1 N5 C12 -150.0(4) . . . . ?
N3 O3 B1 O1 -72.0(5) . . . . ?
N3 O3 B1 O5 49.6(6) . . . . ?
N3 O3 B1 C18 168.4(4) . . . . ?
N3 C6 C7 N4 -7.7(7) . . . . ?
N3 C6 C7 C8 172.6(5) . . . . ?
N3 C6 C11 C10 -156.7(6) . . . . ?
N4 Fe1 N5 O5 111.8(4) . . . . ?
N4 Fe1 N5 C12 -74.7(4) . . . . ?
N4 C7 C8 C9 -163.0(5) . . . . ?
N5 O5 B1 O1 52.9(6) . . . . ?
N5 O5 B1 O3 -67.8(5) . . . . ?
N5 O5 B1 C18 172.4(4) . . . . ?
N5 C12 C13 N6 -6.5(7) . . . . ?
N5 C12 C13 C14 171.8(5) . . . . ?
N5 C12 C17 C16 -152.1(5) . . . . ?
N6 Fe1 N5 O5 -165.1(4) . . . . ?
N6 Fe1 N5 C12 8.4(4) . . . . ?
N6 C13 C14 C15 -167.1(5) . . . . ?
N8 C28 C29 C30 -177.8(5) . . . . ?
N8 C28 C29 C34 2.1(6) . . . . ?
N9 C36 C37 C38 1.0(9) . . . . ?
N9 C36 C37 C42 -177.2(5) . . . . ?
N10 C36 C37 C38 177.9(5) . . . . ?
N10 C36 C37 C42 -0.3(6) . . . . ?
N11 C44 C45 C46 6.1(9) . . . . ?
N11 C44 C45 C50 -174.1(5) . . . . ?
N12 C44 C45 C46 -177.3(5) . . . . ?
N12 C44 C45 C50 2.5(5) . . . . ?
N13 C52 C53 C54 0.4(9) . . . . ?
N13 C52 C53 C58 -179.3(5) . . . . ?
N14 C52 C53 C54 179.8(5) . . . . ?
N14 C52 C53 C58 0.1(6) . . . . ?
N15 C28 C29 C30 4.7(9) . . . . ?
N15 C28 C29 C34 -175.4(5) . . . . ?
C1 C01F C5 C4 -51.9(7) . . . . ?
C1 C2 C3 C4 21.9(8) . . . . ?
C01F C1 C2 N2 166.7(5) . . . . ?
C01F C1 C2 C3 -13.2(8) . . . . ?
C2 C1 C01F C5 27.1(7) . . . . ?
C2 C3 C4 C5 -46.5(7) . . . . ?
C3 C4 C5 C01F 64.2(7) . . . . ?
C6 C7 C8 C9 16.6(7) . . . . ?
C7 C6 C11 C10 22.6(8) . . . . ?
C7 C8 C9 C10 -43.1(7) . . . . ?
C8 C9 C10 C11 62.3(7) . . . . ?
C9 C10 C11 C6 -49.1(7) . . . . ?
C11 C6 C7 N4 172.9(5) . . . . ?
C11 C6 C7 C8 -6.8(8) . . . . ?
C12 C13 C14 C15 14.8(8) . . . . ?
C13 C12 C17 C16 26.7(7) . . . . ?
C13 C14 C15 C16 -42.9(7) . . . . ?
C14 C15 C16 C17 65.8(6) . . . . ?
C15 C16 C17 C12 -54.9(6) . . . . ?
C17 C12 C13 N6 174.5(5) . . . . ?
C17 C12 C13 C14 -7.2(8) . . . . ?
C18 C19 C20 C21 -1.7(9) . . . . ?
C19 C18 C23 C22 -0.1(10) . . . . ?
C19 C18 B1 O1 47.2(7) . . . . ?
C19 C18 B1 O3 166.5(5) . . . . ?
C19 C18 B1 O5 -73.0(6) . . . . ?
C19 C20 C21 C22 -0.3(9) . . . . ?
C19 C20 C21 C24 177.9(6) . . . . ?
C20 C21 C22 C23 2.0(10) . . . . ?
C20 C21 C24 O7 166.2(7) . . . . ?
C20 C21 C24 N7 -15.2(10) . . . . ?
C21 C22 C23 C18 -1.9(11) . . . . ?
C22 C21 C24 O7 -15.6(11) . . . . ?
C22 C21 C24 N7 163.0(7) . . . . ?
C23 C18 C19 C20 1.8(8) . . . . ?
C23 C18 B1 O1 -134.6(6) . . . . ?
C23 C18 B1 O3 -15.3(8) . . . . ?
C23 C18 B1 O5 105.2(6) . . . . ?
C24 N7 C25 C26 72.0(8) . . . . ?
C24 C21 C22 C23 -176.2(7) . . . . ?
C25 N7 C24 O7 10.3(11) . . . . ?
C25 N7 C24 C21 -168.4(6) . . . . ?
C28 N8 C35 N9 -173.1(5) . . . . ?
C28 N8 C35 C34 3.4(5) . . . . ?
C28 N15 C59 N14 3.1(8) . . . . ?
C28 N15 C59 C58 -172.9(5) . . . . ?
C28 C29 C30 C31 178.7(5) . . . . ?
C28 C29 C34 C33 -179.7(5) . . . . ?
C28 C29 C34 C35 -0.1(5) . . . . ?
C29 C30 C31 C32 0.9(8) . . . . ?
C29 C34 C35 N8 -2.0(6) . . . . ?
C29 C34 C35 N9 174.7(5) . . . . ?
C30 C29 C34 C33 0.2(8) . . . . ?
C30 C29 C34 C35 179.9(5) . . . . ?
C30 C31 C32 C33 0.4(9) . . . . ?
C31 C32 C33 C34 -1.4(8) . . . . ?
C32 C33 C34 C29 1.1(8) . . . . ?
C32 C33 C34 C35 -178.4(5) . . . . ?
C33 C34 C35 N8 177.6(5) . . . . ?
C33 C34 C35 N9 -5.7(9) . . . . ?
C34 C29 C30 C31 -1.2(8) . . . . ?
C35 N8 C28 N15 174.0(5) . . . . ?
C35 N8 C28 C29 -3.4(6) . . . . ?
C35 N9 C36 N10 -1.0(8) . . . . ?
C35 N9 C36 C37 175.3(5) . . . . ?
C36 N9 C35 N8 3.6(8) . . . . ?
C36 N9 C35 C34 -172.5(5) . . . . ?
C36 N10 C43 N11 -177.7(5) . . . . ?
C36 N10 C43 C42 0.4(5) . . . . ?
C36 C37 C38 C39 -178.5(5) . . . . ?
C36 C37 C42 C41 178.7(5) . . . . ?
C36 C37 C42 C43 0.5(6) . . . . ?
C37 C38 C39 C40 0.6(8) . . . . ?
C37 C42 C43 N10 -0.6(6) . . . . ?
C37 C42 C43 N11 177.6(5) . . . . ?
C38 C37 C42 C41 0.2(8) . . . . ?
C38 C37 C42 C43 -177.9(5) . . . . ?
C38 C39 C40 C41 -0.2(9) . . . . ?
C39 C40 C41 C42 -0.1(8) . . . . ?
C40 C41 C42 C37 0.1(8) . . . . ?
C40 C41 C42 C43 177.7(5) . . . . ?
C41 C42 C43 N10 -178.5(5) . . . . ?
C41 C42 C43 N11 -0.2(9) . . . . ?
C42 C37 C38 C39 -0.6(8) . . . . ?
C43 N10 C36 N9 176.6(5) . . . . ?
C43 N10 C36 C37 -0.1(5) . . . . ?
C43 N11 C44 N12 -2.7(8) . . . . ?
C43 N11 C44 C45 173.3(5) . . . . ?
C44 N11 C43 N10 6.8(8) . . . . ?
C44 N11 C43 C42 -171.1(5) . . . . ?
C44 N12 C51 N13 -179.4(5) . . . . ?
C44 N12 C51 C50 0.6(5) . . . . ?
C44 C45 C46 C47 179.7(5) . . . . ?
C44 C45 C50 C49 178.5(5) . . . . ?
C44 C45 C50 C51 -2.1(5) . . . . ?
C45 C46 C47 C48 1.5(8) . . . . ?
C45 C50 C51 N12 1.0(5) . . . . ?
C45 C50 C51 N13 -179.1(5) . . . . ?
C46 C45 C50 C49 -1.7(8) . . . . ?
C46 C45 C50 C51 177.8(4) . . . . ?
C46 C47 C48 C49 -1.2(8) . . . . ?
C47 C48 C49 C50 -0.6(8) . . . . ?
C48 C49 C50 C45 2.0(8) . . . . ?
C48 C49 C50 C51 -177.3(5) . . . . ?
C49 C50 C51 N12 -179.7(5) . . . . ?
C49 C50 C51 N13 0.3(9) . . . . ?
C50 C45 C46 C47 -0.1(7) . . . . ?
C51 N12 C44 N11 174.5(5) . . . . ?
C51 N12 C44 C45 -1.9(5) . . . . ?
C51 N13 C52 N14 -3.8(8) . . . . ?
C51 N13 C52 C53 175.4(5) . . . . ?
C52 N13 C51 N12 1.8(8) . . . . ?
C52 N13 C51 C50 -178.1(5) . . . . ?
C52 N14 C59 N15 -173.5(5) . . . . ?
C52 N14 C59 C58 2.9(5) . . . . ?
C52 C53 C54 C55 178.4(5) . . . . ?
C52 C53 C58 C57 -179.1(5) . . . . ?
C52 C53 C58 C59 1.6(5) . . . . ?
C53 C54 C55 C56 1.3(8) . . . . ?
C53 C58 C59 N14 -2.8(6) . . . . ?
C53 C58 C59 N15 173.8(5) . . . . ?
C54 C53 C58 C57 1.1(8) . . . . ?
C54 C53 C58 C59 -178.1(5) . . . . ?
C54 C55 C56 C57 0.2(9) . . . . ?
C55 C56 C57 C58 -1.0(8) . . . . ?
C56 C57 C58 C53 0.3(8) . . . . ?
C56 C57 C58 C59 179.4(5) . . . . ?
C57 C58 C59 N14 178.0(5) . . . . ?
C57 C58 C59 N15 -5.3(9) . . . . ?
C58 C53 C54 C55 -1.9(8) . . . . ?
C59 N14 C52 N13 177.5(5) . . . . ?
C59 N14 C52 C53 -1.9(5) . . . . ?
C59 N15 C28 N8 -7.1(8) . . . . ?
C59 N15 C28 C29 170.0(5) . . . . ?
B1 O1 N1 Fe1 19.5(5) . . . . ?
B1 O1 N1 C1 -143.4(5) . . . . ?
B1 O3 N3 Fe1 18.7(6) . . . . ?
B1 O3 N3 C6 -148.8(5) . . . . ?
B1 O5 N5 Fe1 13.1(6) . . . . ?
B1 O5 N5 C12 -160.5(5) . . . . ?
B1 C18 C19 C20 -179.9(5) . . . . ?
B1 C18 C23 C22 -178.3(6) . . . . ?
